data_4025511
loop_
_publ_author_name
'Lynsey J. Cotterill'
'Ross W. Harrington'
'William Clegg'
'Michael J. Hall'

_publ_section_title
;
 Thermal 1,3-Trityl Migrations in Diels-Alder Domino Reactions of
 1-Trityl-4-vinyl-1H-imidazoles
;
_journal_name_full 'Journal of Organic Chemistry'
_journal_page_first 4604
_journal_page_last 4607
_journal_paper_doi 10.1021/jo100416c
_journal_volume 75
_journal_year 2010
_chemical_absolute_configuration ad
_chemical_formula_moiety 'C41 H43 N3 O3 Si, C4 H10 O'
_chemical_formula_sum 'C45 H53 N3 O4 Si'
_chemical_formula_weight 727.99
_chemical_name_systematic
;
 ?
;
_space_group_IT_number 4
_symmetry_cell_setting monoclinic
_symmetry_space_group_name_Hall 'P 2yb'
_symmetry_space_group_name_H-M 'P 1 21 1'
_atom_sites_solution_hydrogens geom
_atom_sites_solution_primary direct
_atom_sites_solution_secondary difmap
_audit_creation_method SHELXL-97
_cell_angle_alpha 90.00
_cell_angle_beta 113.381(3)
_cell_angle_gamma 90.00
_cell_formula_units_Z 2
_cell_length_a 14.6807(3)
_cell_length_b 9.97200(13)
_cell_length_c 15.8925(4)
_cell_measurement_reflns_used 8935
_cell_measurement_temperature 150(2)
_cell_measurement_theta_max 62.2767
_cell_measurement_theta_min 3.0269
_cell_volume 2135.55(9)
_computing_cell_refinement
;
'Mon Mar 01 03:48:25 2010'
;
_computing_data_collection
;
'Mon Mar 01 03:48:25 2010'
;
_computing_data_reduction
;
'Mon Mar 01 03:48:25 2010'
;
_computing_molecular_graphics 'Bruker SHELXTL'
_computing_publication_material 'Bruker SHELXTL and local programs'
_computing_structure_refinement 'Bruker SHELXTL'
_computing_structure_solution 'Bruker SHELXTL'
_diffrn_ambient_temperature 150(2)
_diffrn_detector_area_resol_mean 10.3968
_diffrn_measured_fraction_theta_full 0.987
_diffrn_measured_fraction_theta_max 0.987
_diffrn_measurement_device_type 'Xcalibur, Atlas, Gemini ultra'
_diffrn_measurement_method 'thick-slice \w scans'
_diffrn_radiation_monochromator none
_diffrn_radiation_source 'sealed tube with Enhance Ultra optics'
_diffrn_radiation_type CuK\a
_diffrn_radiation_wavelength 1.54184
_diffrn_reflns_av_R_equivalents 0.0332
_diffrn_reflns_av_sigmaI/netI 0.0387
_diffrn_reflns_limit_h_max 15
_diffrn_reflns_limit_h_min -16
_diffrn_reflns_limit_k_max 11
_diffrn_reflns_limit_k_min -11
_diffrn_reflns_limit_l_max 18
_diffrn_reflns_limit_l_min -17
_diffrn_reflns_number 15857
_diffrn_reflns_theta_full 62.37
_diffrn_reflns_theta_max 62.37
_diffrn_reflns_theta_min 3.03
_diffrn_standards_number 0
_exptl_absorpt_coefficient_mu 0.823
_exptl_absorpt_correction_T_max 0.9678
_exptl_absorpt_correction_T_min 0.7787
_exptl_absorpt_correction_type multi-scan
_exptl_absorpt_process_details
;
'Mon Mar 01 03:48:25 2010'
;
_exptl_crystal_colour colourless
_exptl_crystal_density_diffrn 1.132
_exptl_crystal_density_method 'not measured'
_exptl_crystal_description lath
_exptl_crystal_F_000 780
_exptl_crystal_size_max 0.32
_exptl_crystal_size_mid 0.18
_exptl_crystal_size_min 0.04
_refine_diff_density_max 0.704
_refine_diff_density_min -0.194
_refine_diff_density_rms 0.057
_refine_ls_abs_structure_details 'Flack H D (1983), Acta Cryst. A39, 876-881'
_refine_ls_abs_structure_Flack 0.03(4)
_refine_ls_extinction_coef 0.0016(3)
_refine_ls_extinction_expression Fc^*^=kFc[1+0.001xFc^2^\l^3^/sin(2\q)]^-1/4^
_refine_ls_extinction_method SHELXL
_refine_ls_goodness_of_fit_ref 1.039
_refine_ls_hydrogen_treatment constr
_refine_ls_matrix_type full
_refine_ls_number_parameters 484
_refine_ls_number_reflns 6621
_refine_ls_number_restraints 5
_refine_ls_restrained_S_all 1.059
_refine_ls_R_factor_all 0.0553
_refine_ls_R_factor_gt 0.0471
_refine_ls_shift/su_max 0.001
_refine_ls_shift/su_mean 0.000
_refine_ls_structure_factor_coef Fsqd
_refine_ls_weighting_details 'calc w=1/[\s^2^(Fo^2^)+(0.0946P)^2^+0.0000P] where P=(Fo^2^+2Fc^2^)/3'
_refine_ls_weighting_scheme calc
_refine_ls_wR_factor_gt 0.1261
_refine_ls_wR_factor_ref 0.1317
_reflns_number_gt 5765
_reflns_number_total 6621
_reflns_threshold_expression I>2\s(I)
_cod_data_source_file jo100416c_si_005.cif
_cod_data_source_block mjh23
_cod_original_cell_volume 2135.56(7)
_cod_database_code 4025511

loop_
_symmetry_equiv_pos_as_xyz
'x, y, z'
'-x, y+1/2, -z'

loop_
_atom_site_label
_atom_site_type_symbol
_atom_site_fract_x
_atom_site_fract_y
_atom_site_fract_z
_atom_site_U_iso_or_equiv
_atom_site_adp_type
_atom_site_occupancy
_atom_site_symmetry_multiplicity
_atom_site_calc_flag
_atom_site_refinement_flags
_atom_site_disorder_assembly
_atom_site_disorder_group
Si1 Si 0.21848(7) 0.96418(9) 0.12596(6) 0.0428(2) Uani 1 1 d . . .
O1 O 0.49282(14) 0.9782(2) 0.47042(14) 0.0367(5) Uani 1 1 d . . .
O2 O 0.48795(15) 1.27465(19) 0.68603(14) 0.0347(5) Uani 1 1 d . . .
O3 O 0.23060(15) 1.0615(2) 0.21323(14) 0.0398(5) Uani 1 1 d . . .
N1 N 0.51313(16) 1.1169(2) 0.59214(16) 0.0291(5) Uani 1 1 d . . .
N2 N 0.25427(18) 1.1854(2) 0.61252(17) 0.0301(5) Uani 1 1 d . . .
N3 N 0.18133(16) 0.9999(2) 0.53596(16) 0.0248(5) Uani 1 1 d . . .
C1 C 0.4681(2) 1.0767(3) 0.5005(2) 0.0286(6) Uani 1 1 d . . .
C2 C 0.3872(2) 1.1765(3) 0.4503(2) 0.0266(6) Uani 1 1 d . . .
H2A H 0.4160 1.2468 0.4232 0.032 Uiso 1 1 calc R . .
C3 C 0.2971(2) 1.1158(3) 0.3730(2) 0.0280(6) Uani 1 1 d . . .
H3A H 0.2462 1.1885 0.3500 0.034 Uiso 1 1 calc R . .
C4 C 0.2501(2) 1.0021(3) 0.4078(2) 0.0290(6) Uani 1 1 d . . .
H4A H 0.1842 0.9782 0.3605 0.035 Uiso 1 1 calc R . .
H4B H 0.2928 0.9214 0.4220 0.035 Uiso 1 1 calc R . .
C5 C 0.23991(19) 1.0523(3) 0.49257(18) 0.0247(6) Uani 1 1 d . . .
C6 C 0.2850(2) 1.1620(3) 0.54198(19) 0.0253(6) Uani 1 1 d . . .
C7 C 0.3650(2) 1.2417(3) 0.52824(19) 0.0256(6) Uani 1 1 d . . .
H7A H 0.3473 1.3387 0.5164 0.031 Uiso 1 1 calc R . .
C8 C 0.4603(2) 1.2210(3) 0.6125(2) 0.0278(6) Uani 1 1 d . . .
C9 C 0.1934(2) 1.0860(3) 0.6066(2) 0.0296(6) Uani 1 1 d . . .
H9A H 0.1610 1.0749 0.6474 0.036 Uiso 1 1 calc R . .
C10 C 0.6002(2) 1.0549(3) 0.6571(2) 0.0310(6) Uani 1 1 d . . .
C11 C 0.5962(2) 0.9926(3) 0.7330(2) 0.0420(8) Uani 1 1 d . . .
H11A H 0.5366 0.9923 0.7431 0.050 Uiso 1 1 calc R . .
C12 C 0.6816(3) 0.9303(3) 0.7946(3) 0.0504(9) Uani 1 1 d . . .
H12A H 0.6805 0.8867 0.8473 0.060 Uiso 1 1 calc R . .
C13 C 0.7674(3) 0.9317(3) 0.7794(2) 0.0469(9) Uani 1 1 d . . .
H13A H 0.8252 0.8888 0.8216 0.056 Uiso 1 1 calc R . .
C14 C 0.7701(2) 0.9943(3) 0.7037(2) 0.0435(8) Uani 1 1 d . . .
H14A H 0.8299 0.9950 0.6940 0.052 Uiso 1 1 calc R . .
C15 C 0.6864(2) 1.0563(3) 0.6414(2) 0.0369(7) Uani 1 1 d . . .
H15A H 0.6879 1.0992 0.5886 0.044 Uiso 1 1 calc R . .
C16 C 0.3208(2) 1.0720(3) 0.2925(2) 0.0327(6) Uani 1 1 d . . .
H16A H 0.3652 1.1383 0.2817 0.039 Uiso 1 1 calc R . .
H16B H 0.3552 0.9842 0.3059 0.039 Uiso 1 1 calc R . .
C17 C 0.1996(4) 0.7894(4) 0.1555(4) 0.0883(17) Uani 1 1 d . . .
H17A H 0.1441 0.7866 0.1749 0.132 Uiso 1 1 calc R . .
H17B H 0.2600 0.7575 0.2055 0.132 Uiso 1 1 calc R . .
H17C H 0.1848 0.7319 0.1017 0.132 Uiso 1 1 calc R . .
C18 C 0.3313(4) 0.9758(8) 0.1003(3) 0.0928(17) Uani 1 1 d . . .
H18A H 0.3884 0.9401 0.1521 0.139 Uiso 1 1 calc R . .
H18B H 0.3436 1.0698 0.0902 0.139 Uiso 1 1 calc R . .
H18C H 0.3213 0.9236 0.0451 0.139 Uiso 1 1 calc R . .
C19 C 0.1041(3) 1.0299(3) 0.0302(2) 0.0486(9) Uani 1 1 d . . .
C20 C 0.0781(4) 0.9411(5) -0.0555(3) 0.0721(13) Uani 1 1 d . . .
H20A H 0.0171 0.9743 -0.1043 0.108 Uiso 1 1 calc R . .
H20B H 0.0680 0.8485 -0.0403 0.108 Uiso 1 1 calc R . .
H20C H 0.1325 0.9439 -0.0764 0.108 Uiso 1 1 calc R . .
C21 C 0.1244(4) 1.1720(4) 0.0031(3) 0.0749(13) Uani 1 1 d . . .
H21A H 0.0654 1.2048 -0.0481 0.112 Uiso 1 1 calc R . .
H21B H 0.1806 1.1689 -0.0154 0.112 Uiso 1 1 calc R . .
H21C H 0.1401 1.2325 0.0556 0.112 Uiso 1 1 calc R . .
C22 C 0.0181(3) 1.0344(5) 0.0583(3) 0.0713(12) Uani 1 1 d . . .
H22A H -0.0403 1.0699 0.0078 0.107 Uiso 1 1 calc R . .
H22B H 0.0345 1.0925 0.1121 0.107 Uiso 1 1 calc R . .
H22C H 0.0039 0.9437 0.0736 0.107 Uiso 1 1 calc R . .
C23 C 0.1381(2) 0.8623(3) 0.5244(2) 0.0271(6) Uani 1 1 d . . .
C24 C 0.0697(2) 0.8447(3) 0.4225(2) 0.0290(6) Uani 1 1 d . . .
C25 C 0.0630(2) 0.7268(3) 0.3745(2) 0.0370(7) Uani 1 1 d . . .
H25A H 0.1059 0.6542 0.4034 0.044 Uiso 1 1 calc R . .
C26 C -0.0057(3) 0.7130(3) 0.2846(2) 0.0464(8) Uani 1 1 d . . .
H26A H -0.0099 0.6308 0.2530 0.056 Uiso 1 1 calc R . .
C27 C -0.0679(3) 0.8178(4) 0.2407(2) 0.0467(8) Uani 1 1 d . . .
H27A H -0.1152 0.8080 0.1795 0.056 Uiso 1 1 calc R . .
C28 C -0.0604(3) 0.9370(3) 0.2874(2) 0.0413(8) Uani 1 1 d . . .
H28A H -0.1023 1.0102 0.2577 0.050 Uiso 1 1 calc R . .
C29 C 0.0079(2) 0.9505(3) 0.3770(2) 0.0319(6) Uani 1 1 d . . .
H29A H 0.0126 1.0334 0.4080 0.038 Uiso 1 1 calc R . .
C30 C 0.0791(2) 0.8469(2) 0.5853(2) 0.0265(6) Uani 1 1 d . . .
C31 C -0.0243(2) 0.8449(3) 0.5504(2) 0.0301(6) Uani 1 1 d . . .
H31A H -0.0614 0.8568 0.4865 0.036 Uiso 1 1 calc R . .
C32 C -0.0735(2) 0.8259(3) 0.6077(2) 0.0358(7) Uani 1 1 d . . .
H32A H -0.1440 0.8264 0.5827 0.043 Uiso 1 1 calc R . .
C33 C -0.0221(2) 0.8061(3) 0.7002(2) 0.0366(7) Uani 1 1 d . . .
H33A H -0.0565 0.7918 0.7389 0.044 Uiso 1 1 calc R . .
C34 C 0.0813(2) 0.8074(3) 0.7363(2) 0.0379(7) Uani 1 1 d . . .
H34A H 0.1177 0.7938 0.8001 0.046 Uiso 1 1 calc R . .
C35 C 0.1310(2) 0.8284(3) 0.6799(2) 0.0326(7) Uani 1 1 d . . .
H35A H 0.2015 0.8303 0.7055 0.039 Uiso 1 1 calc R . .
C36 C 0.2244(2) 0.7595(3) 0.5612(2) 0.0278(6) Uani 1 1 d . . .
C37 C 0.2016(2) 0.6253(3) 0.5703(2) 0.0336(7) Uani 1 1 d . . .
H37A H 0.1341 0.5981 0.5482 0.040 Uiso 1 1 calc R . .
C38 C 0.2759(2) 0.5315(3) 0.6112(2) 0.0389(8) Uani 1 1 d . . .
H38A H 0.2590 0.4408 0.6162 0.047 Uiso 1 1 calc R . .
C39 C 0.3741(2) 0.5695(3) 0.6446(2) 0.0402(7) Uani 1 1 d . . .
H39A H 0.4252 0.5055 0.6726 0.048 Uiso 1 1 calc R . .
C40 C 0.3973(2) 0.7013(3) 0.6368(2) 0.0370(7) Uani 1 1 d . . .
H40A H 0.4650 0.7279 0.6596 0.044 Uiso 1 1 calc R . .
C41 C 0.3237(2) 0.7959(3) 0.5962(2) 0.0327(7) Uani 1 1 d . . .
H41A H 0.3415 0.8866 0.5922 0.039 Uiso 1 1 calc R . .
C44 C -0.3248(6) 0.892(2) 0.0977(5) 0.295(13) Uani 1 1 d D . .
H44A H -0.2553 0.8626 0.1156 0.354 Uiso 1 1 calc R . .
H44B H -0.3580 0.8604 0.0337 0.354 Uiso 1 1 calc R . .
C45 C -0.3043(16) 1.0469(15) 0.0681(11) 0.43(2) Uani 1 1 d D . .
H45A H -0.2693 1.0410 0.0270 0.647 Uiso 1 1 calc R . .
H45B H -0.2638 1.0972 0.1232 0.647 Uiso 1 1 calc R . .
H45C H -0.3678 1.0929 0.0366 0.647 Uiso 1 1 calc R . .
O4 O -0.3576(13) 0.759(2) 0.1430(8) 0.460(18) Uani 1 1 d D . .
C42 C -0.388(3) 0.603(3) 0.139(2) 0.47(3) Uani 1 1 d D . .
H42A H -0.3860 0.6051 0.2023 0.560 Uiso 1 1 calc R . .
H42B H -0.4585 0.6217 0.1008 0.560 Uiso 1 1 calc R . .
C43 C -0.404(2) 0.444(3) 0.1308(9) 0.67(5) Uani 1 1 d D . .
H43A H -0.4640 0.4203 0.1399 1.004 Uiso 1 1 calc R . .
H43B H -0.3464 0.3992 0.1774 1.004 Uiso 1 1 calc R . .
H43C H -0.4105 0.4147 0.0697 1.004 Uiso 1 1 calc R . .

loop_
_atom_site_aniso_label
_atom_site_aniso_U_11
_atom_site_aniso_U_22
_atom_site_aniso_U_33
_atom_site_aniso_U_23
_atom_site_aniso_U_13
_atom_site_aniso_U_12
Si1 0.0524(6) 0.0370(5) 0.0323(5) -0.0029(4) 0.0096(4) 0.0041(4)
O1 0.0326(11) 0.0373(11) 0.0386(12) -0.0084(10) 0.0125(9) 0.0072(9)
O2 0.0387(12) 0.0291(10) 0.0324(12) -0.0054(9) 0.0100(10) 0.0023(9)
O3 0.0357(12) 0.0515(13) 0.0292(11) -0.0024(10) 0.0097(9) 0.0012(10)
N1 0.0262(13) 0.0255(11) 0.0320(14) -0.0019(10) 0.0077(11) 0.0029(9)
N2 0.0340(13) 0.0236(11) 0.0363(14) -0.0041(10) 0.0177(11) -0.0015(10)
N3 0.0256(12) 0.0209(11) 0.0297(12) -0.0011(9) 0.0129(10) -0.0006(9)
C1 0.0247(14) 0.0286(14) 0.0340(16) -0.0016(12) 0.0134(12) -0.0028(11)
C2 0.0274(15) 0.0251(13) 0.0294(15) 0.0013(11) 0.0136(12) -0.0012(11)
C3 0.0278(15) 0.0266(13) 0.0299(16) 0.0012(11) 0.0117(12) 0.0013(11)
C4 0.0311(15) 0.0248(14) 0.0332(16) -0.0045(12) 0.0148(13) -0.0038(11)
C5 0.0237(14) 0.0230(13) 0.0276(14) 0.0020(11) 0.0103(12) 0.0023(11)
C6 0.0300(15) 0.0183(13) 0.0285(15) 0.0017(11) 0.0126(13) 0.0040(11)
C7 0.0258(14) 0.0177(12) 0.0318(15) -0.0025(11) 0.0098(12) -0.0002(10)
C8 0.0288(15) 0.0230(13) 0.0336(17) -0.0006(12) 0.0146(13) -0.0031(11)
C9 0.0334(15) 0.0261(14) 0.0332(15) -0.0047(12) 0.0172(13) -0.0005(12)
C10 0.0322(15) 0.0235(13) 0.0343(16) -0.0040(12) 0.0099(13) 0.0007(12)
C11 0.0411(18) 0.0401(18) 0.0420(19) 0.0017(14) 0.0135(15) -0.0002(14)
C12 0.055(2) 0.045(2) 0.042(2) 0.0122(16) 0.0106(17) 0.0017(15)
C13 0.042(2) 0.0376(18) 0.048(2) 0.0029(15) 0.0032(16) 0.0099(14)
C14 0.0312(16) 0.0415(18) 0.052(2) -0.0045(16) 0.0104(15) 0.0077(13)
C15 0.0325(17) 0.0360(16) 0.0402(18) -0.0038(13) 0.0123(14) 0.0012(13)
C16 0.0303(15) 0.0388(15) 0.0300(16) -0.0024(13) 0.0129(13) -0.0042(13)
C17 0.104(4) 0.042(2) 0.082(3) 0.010(2) -0.004(3) 0.004(2)
C18 0.074(3) 0.153(5) 0.060(3) -0.016(3) 0.035(2) 0.022(3)
C19 0.061(2) 0.0434(18) 0.0347(18) -0.0017(14) 0.0116(17) -0.0003(16)
C20 0.094(3) 0.062(3) 0.038(2) -0.0123(19) 0.002(2) 0.001(2)
C21 0.112(4) 0.048(2) 0.051(2) 0.0106(19) 0.018(2) 0.006(2)
C22 0.057(3) 0.076(3) 0.066(3) -0.003(2) 0.009(2) 0.005(2)
C23 0.0272(15) 0.0216(13) 0.0331(16) -0.0016(11) 0.0127(13) -0.0010(11)
C24 0.0253(14) 0.0285(14) 0.0350(17) -0.0034(12) 0.0140(13) -0.0059(12)
C25 0.0391(17) 0.0320(15) 0.0405(18) -0.0050(13) 0.0166(15) 0.0011(13)
C26 0.051(2) 0.0412(18) 0.042(2) -0.0185(15) 0.0127(17) -0.0065(15)
C27 0.0434(19) 0.051(2) 0.0385(19) -0.0061(16) 0.0082(16) -0.0021(16)
C28 0.0392(18) 0.0397(18) 0.0390(18) 0.0015(14) 0.0092(15) 0.0003(14)
C29 0.0313(15) 0.0291(15) 0.0359(16) -0.0031(13) 0.0138(13) 0.0006(12)
C30 0.0292(15) 0.0175(12) 0.0348(16) -0.0020(11) 0.0149(13) 0.0006(11)
C31 0.0351(16) 0.0210(13) 0.0355(17) -0.0025(12) 0.0153(14) -0.0033(12)
C32 0.0321(16) 0.0295(15) 0.053(2) -0.0069(14) 0.0243(15) -0.0045(12)
C33 0.0454(19) 0.0306(15) 0.0440(19) -0.0001(13) 0.0284(16) -0.0012(13)
C34 0.0462(19) 0.0339(16) 0.0368(18) -0.0015(13) 0.0196(16) 0.0009(13)
C35 0.0324(16) 0.0293(14) 0.0381(17) -0.0013(13) 0.0160(14) 0.0005(12)
C36 0.0311(15) 0.0241(13) 0.0307(15) -0.0013(11) 0.0151(12) 0.0003(11)
C37 0.0384(17) 0.0241(14) 0.0425(18) -0.0015(13) 0.0206(15) -0.0029(12)
C38 0.049(2) 0.0207(14) 0.051(2) -0.0006(13) 0.0252(17) 0.0039(13)
C39 0.0456(19) 0.0311(15) 0.0453(19) 0.0068(14) 0.0196(15) 0.0152(14)
C40 0.0320(16) 0.0350(16) 0.0462(19) 0.0002(14) 0.0178(14) 0.0053(12)
C41 0.0353(17) 0.0242(13) 0.0407(18) 0.0003(12) 0.0176(14) -0.0011(12)
C44 0.073(5) 0.74(4) 0.061(5) 0.084(11) 0.018(4) 0.012(11)
C45 0.51(3) 0.213(15) 0.220(16) -0.054(12) -0.231(19) 0.146(18)
O4 0.334(16) 0.89(5) 0.153(8) 0.070(17) 0.096(9) -0.23(2)
C42 0.48(5) 0.64(8) 0.34(4) -0.02(4) 0.23(4) -0.18(5)
C43 0.29(3) 1.63(15) 0.074(8) 0.18(3) 0.066(11) 0.26(5)

loop_
_atom_type_symbol
_atom_type_description
_atom_type_scat_dispersion_real
_atom_type_scat_dispersion_imag
_atom_type_scat_source
C C 0.0181 0.0091 'International Tables Vol C Tables 4.2.6.8 and 6.1.1.4'
H H 0.0000 0.0000 'International Tables Vol C Tables 4.2.6.8 and 6.1.1.4'
O O 0.0492 0.0322 'International Tables Vol C Tables 4.2.6.8 and 6.1.1.4'
Si Si 0.2541 0.3302 'International Tables Vol C Tables 4.2.6.8 and 6.1.1.4'
N N 0.0311 0.0180 'International Tables Vol C Tables 4.2.6.8 and 6.1.1.4'

loop_
_geom_angle_atom_site_label_1
_geom_angle_atom_site_label_2
_geom_angle_atom_site_label_3
_geom_angle
_geom_angle_site_symmetry_1
_geom_angle_site_symmetry_3
_geom_angle_publ_flag
O3 Si1 C17 108.6(2) . . ?
O3 Si1 C18 109.9(2) . . ?
O3 Si1 C19 103.90(14) . . ?
C17 Si1 C18 110.5(3) . . ?
C17 Si1 C19 111.0(2) . . ?
C18 Si1 C19 112.8(2) . . ?
Si1 O3 C16 122.74(19) . . ?
C1 N1 C8 112.0(2) . . ?
C1 N1 C10 123.2(2) . . ?
C8 N1 C10 124.8(2) . . ?
C6 N2 C9 104.3(2) . . ?
C5 N3 C9 105.4(2) . . ?
C5 N3 C23 126.7(2) . . ?
C9 N3 C23 126.0(2) . . ?
O1 C1 N1 123.5(3) . . ?
O1 C1 C2 128.5(3) . . ?
N1 C1 C2 108.0(2) . . ?
C1 C2 H2A 108.1 . . ?
C1 C2 C3 114.3(2) . . ?
C1 C2 C7 103.0(2) . . ?
H2A C2 C3 108.1 . . ?
H2A C2 C7 108.1 . . ?
C3 C2 C7 114.9(2) . . ?
C2 C3 H3A 106.8 . . ?
C2 C3 C4 111.8(2) . . ?
C2 C3 C16 112.1(2) . . ?
H3A C3 C4 106.8 . . ?
H3A C3 C16 106.8 . . ?
C4 C3 C16 112.1(2) . . ?
C3 C4 H4A 110.3 . . ?
C3 C4 H4B 110.3 . . ?
C3 C4 C5 107.2(2) . . ?
H4A C4 H4B 108.5 . . ?
H4A C4 C5 110.3 . . ?
H4B C4 C5 110.3 . . ?
N3 C5 C4 128.2(2) . . ?
N3 C5 C6 105.7(2) . . ?
C4 C5 C6 126.1(2) . . ?
N2 C6 C5 111.3(2) . . ?
N2 C6 C7 123.6(2) . . ?
C5 C6 C7 124.9(2) . . ?
C2 C7 C6 108.6(2) . . ?
C2 C7 H7A 112.2 . . ?
C2 C7 C8 103.7(2) . . ?
C6 C7 H7A 112.2 . . ?
C6 C7 C8 107.4(2) . . ?
H7A C7 C8 112.2 . . ?
O2 C8 N1 123.3(3) . . ?
O2 C8 C7 129.4(2) . . ?
N1 C8 C7 107.2(2) . . ?
N2 C9 N3 113.3(2) . . ?
N2 C9 H9A 123.4 . . ?
N3 C9 H9A 123.4 . . ?
N1 C10 C11 119.4(3) . . ?
N1 C10 C15 119.1(3) . . ?
C11 C10 C15 121.5(3) . . ?
C10 C11 H11A 120.8 . . ?
C10 C11 C12 118.5(3) . . ?
H11A C11 C12 120.8 . . ?
C11 C12 H12A 119.9 . . ?
C11 C12 C13 120.3(3) . . ?
H12A C12 C13 119.9 . . ?
C12 C13 H13A 119.8 . . ?
C12 C13 C14 120.5(3) . . ?
H13A C13 C14 119.8 . . ?
C13 C14 H14A 119.8 . . ?
C13 C14 C15 120.4(3) . . ?
H14A C14 C15 119.8 . . ?
C10 C15 C14 118.9(3) . . ?
C10 C15 H15A 120.6 . . ?
C14 C15 H15A 120.6 . . ?
O3 C16 C3 108.8(2) . . ?
O3 C16 H16A 109.9 . . ?
O3 C16 H16B 109.9 . . ?
C3 C16 H16A 109.9 . . ?
C3 C16 H16B 109.9 . . ?
H16A C16 H16B 108.3 . . ?
Si1 C17 H17A 109.5 . . ?
Si1 C17 H17B 109.5 . . ?
Si1 C17 H17C 109.5 . . ?
H17A C17 H17B 109.5 . . ?
H17A C17 H17C 109.5 . . ?
H17B C17 H17C 109.5 . . ?
Si1 C18 H18A 109.5 . . ?
Si1 C18 H18B 109.5 . . ?
Si1 C18 H18C 109.5 . . ?
H18A C18 H18B 109.5 . . ?
H18A C18 H18C 109.5 . . ?
H18B C18 H18C 109.5 . . ?
Si1 C19 C20 110.1(3) . . ?
Si1 C19 C21 109.7(3) . . ?
Si1 C19 C22 110.9(3) . . ?
C20 C19 C21 106.8(3) . . ?
C20 C19 C22 109.8(3) . . ?
C21 C19 C22 109.5(4) . . ?
C19 C20 H20A 109.5 . . ?
C19 C20 H20B 109.5 . . ?
C19 C20 H20C 109.5 . . ?
H20A C20 H20B 109.5 . . ?
H20A C20 H20C 109.5 . . ?
H20B C20 H20C 109.5 . . ?
C19 C21 H21A 109.5 . . ?
C19 C21 H21B 109.5 . . ?
C19 C21 H21C 109.5 . . ?
H21A C21 H21B 109.5 . . ?
H21A C21 H21C 109.5 . . ?
H21B C21 H21C 109.5 . . ?
C19 C22 H22A 109.5 . . ?
C19 C22 H22B 109.5 . . ?
C19 C22 H22C 109.5 . . ?
H22A C22 H22B 109.5 . . ?
H22A C22 H22C 109.5 . . ?
H22B C22 H22C 109.5 . . ?
N3 C23 C24 107.6(2) . . ?
N3 C23 C30 109.3(2) . . ?
N3 C23 C36 108.5(2) . . ?
C24 C23 C30 110.8(2) . . ?
C24 C23 C36 114.5(2) . . ?
C30 C23 C36 106.0(2) . . ?
C23 C24 C25 123.4(3) . . ?
C23 C24 C29 118.6(2) . . ?
C25 C24 C29 117.9(3) . . ?
C24 C25 H25A 119.5 . . ?
C24 C25 C26 121.0(3) . . ?
H25A C25 C26 119.5 . . ?
C25 C26 H26A 119.7 . . ?
C25 C26 C27 120.6(3) . . ?
H26A C26 C27 119.7 . . ?
C26 C27 H27A 120.5 . . ?
C26 C27 C28 119.0(3) . . ?
H27A C27 C28 120.5 . . ?
C27 C28 H28A 119.8 . . ?
C27 C28 C29 120.4(3) . . ?
H28A C28 C29 119.8 . . ?
C24 C29 C28 121.1(3) . . ?
C24 C29 H29A 119.4 . . ?
C28 C29 H29A 119.4 . . ?
C23 C30 C31 123.0(3) . . ?
C23 C30 C35 119.0(2) . . ?
C31 C30 C35 117.9(3) . . ?
C30 C31 H31A 119.7 . . ?
C30 C31 C32 120.7(3) . . ?
H31A C31 C32 119.7 . . ?
C31 C32 H32A 119.4 . . ?
C31 C32 C33 121.1(3) . . ?
H32A C32 C33 119.4 . . ?
C32 C33 H33A 120.5 . . ?
C32 C33 C34 119.0(3) . . ?
H33A C33 C34 120.5 . . ?
C33 C34 H34A 119.8 . . ?
C33 C34 C35 120.4(3) . . ?
H34A C34 C35 119.8 . . ?
C30 C35 C34 121.0(3) . . ?
C30 C35 H35A 119.5 . . ?
C34 C35 H35A 119.5 . . ?
C23 C36 C37 118.4(2) . . ?
C23 C36 C41 123.3(2) . . ?
C37 C36 C41 117.7(3) . . ?
C36 C37 H37A 119.5 . . ?
C36 C37 C38 121.1(3) . . ?
H37A C37 C38 119.5 . . ?
C37 C38 H38A 119.9 . . ?
C37 C38 C39 120.3(3) . . ?
H38A C38 C39 119.9 . . ?
C38 C39 H39A 120.4 . . ?
C38 C39 C40 119.1(3) . . ?
H39A C39 C40 120.4 . . ?
C39 C40 H40A 119.4 . . ?
C39 C40 C41 121.2(3) . . ?
H40A C40 C41 119.4 . . ?
C36 C41 C40 120.6(3) . . ?
C36 C41 H41A 119.7 . . ?
C40 C41 H41A 119.7 . . ?
H44A C44 H44B 103.1 . . ?
H44A C44 C45 94.4 . . ?
H44A C44 O4 94.4 . . ?
H44B C44 C45 94.4 . . ?
H44B C44 O4 94.4 . . ?
C45 C44 O4 165.8(15) . . ?
C44 C45 H45A 109.5 . . ?
C44 C45 H45B 109.5 . . ?
C44 C45 H45C 109.5 . . ?
H45A C45 H45B 109.5 . . ?
H45A C45 H45C 109.5 . . ?
H45B C45 H45C 109.5 . . ?
C44 O4 C42 151.1(18) . . ?
O4 C42 H42A 92.9 . . ?
O4 C42 H42B 92.9 . . ?
O4 C42 C43 171(4) . . ?
H42A C42 H42B 103.0 . . ?
H42A C42 C43 92.9 . . ?
H42B C42 C43 92.9 . . ?
C42 C43 H43A 109.5 . . ?
C42 C43 H43B 109.5 . . ?
C42 C43 H43C 109.5 . . ?
H43A C43 H43B 109.5 . . ?
H43A C43 H43C 109.5 . . ?
H43B C43 H43C 109.5 . . ?

loop_
_geom_bond_atom_site_label_1
_geom_bond_atom_site_label_2
_geom_bond_distance
_geom_bond_site_symmetry_2
_geom_bond_publ_flag
Si1 O3 1.643(2) . ?
Si1 C17 1.854(5) . ?
Si1 C18 1.860(5) . ?
Si1 C19 1.881(4) . ?
O1 C1 1.210(3) . ?
O2 C8 1.200(3) . ?
O3 C16 1.424(4) . ?
N1 C1 1.398(4) . ?
N1 C8 1.408(4) . ?
N1 C10 1.426(4) . ?
N2 C6 1.385(4) . ?
N2 C9 1.314(4) . ?
N3 C5 1.400(3) . ?
N3 C9 1.368(4) . ?
N3 C23 1.492(3) . ?
C1 C2 1.512(4) . ?
C2 H2A 1.000 . ?
C2 C3 1.528(4) . ?
C2 C7 1.543(4) . ?
C3 H3A 1.000 . ?
C3 C4 1.540(4) . ?
C3 C16 1.519(4) . ?
C4 H4A 0.990 . ?
C4 H4B 0.990 . ?
C4 C5 1.499(4) . ?
C5 C6 1.357(4) . ?
C6 C7 1.504(4) . ?
C7 H7A 1.000 . ?
C7 C8 1.519(4) . ?
C9 H9A 0.950 . ?
C10 C11 1.378(5) . ?
C10 C15 1.383(4) . ?
C11 H11A 0.950 . ?
C11 C12 1.394(5) . ?
C12 H12A 0.950 . ?
C12 C13 1.373(5) . ?
C13 H13A 0.950 . ?
C13 C14 1.370(5) . ?
C14 H14A 0.950 . ?
C14 C15 1.381(5) . ?
C15 H15A 0.950 . ?
C16 H16A 0.990 . ?
C16 H16B 0.990 . ?
C17 H17A 0.980 . ?
C17 H17B 0.980 . ?
C17 H17C 0.980 . ?
C18 H18A 0.980 . ?
C18 H18B 0.980 . ?
C18 H18C 0.980 . ?
C19 C20 1.540(5) . ?
C19 C21 1.544(6) . ?
C19 C22 1.499(6) . ?
C20 H20A 0.980 . ?
C20 H20B 0.980 . ?
C20 H20C 0.980 . ?
C21 H21A 0.980 . ?
C21 H21B 0.980 . ?
C21 H21C 0.980 . ?
C22 H22A 0.980 . ?
C22 H22B 0.980 . ?
C22 H22C 0.980 . ?
C23 C24 1.540(4) . ?
C23 C30 1.541(4) . ?
C23 C36 1.553(4) . ?
C24 C25 1.384(4) . ?
C24 C29 1.393(4) . ?
C25 H25A 0.950 . ?
C25 C26 1.391(5) . ?
C26 H26A 0.950 . ?
C26 C27 1.380(5) . ?
C27 H27A 0.950 . ?
C27 C28 1.382(5) . ?
C28 H28A 0.950 . ?
C28 C29 1.385(4) . ?
C29 H29A 0.950 . ?
C30 C31 1.395(4) . ?
C30 C35 1.401(4) . ?
C31 H31A 0.950 . ?
C31 C32 1.381(4) . ?
C32 H32A 0.950 . ?
C32 C33 1.374(5) . ?
C33 H33A 0.950 . ?
C33 C34 1.393(5) . ?
C34 H34A 0.950 . ?
C34 C35 1.378(4) . ?
C35 H35A 0.950 . ?
C36 C37 1.401(4) . ?
C36 C41 1.387(4) . ?
C37 H37A 0.950 . ?
C37 C38 1.388(4) . ?
C38 H38A 0.950 . ?
C38 C39 1.377(5) . ?
C39 H39A 0.950 . ?
C39 C40 1.375(5) . ?
C40 H40A 0.950 . ?
C40 C41 1.386(4) . ?
C41 H41A 0.950 . ?
C44 H44A 0.990 . ?
C44 H44B 0.990 . ?
C44 C45 1.673(16) . ?
C44 O4 1.674(16) . ?
C45 H45A 0.980 . ?
C45 H45B 0.980 . ?
C45 H45C 0.980 . ?
O4 C42 1.606(19) . ?
C42 H42A 0.990 . ?
C42 H42B 0.990 . ?
C42 C43 1.60(2) . ?
C43 H43A 0.980 . ?
C43 H43B 0.980 . ?
C43 H43C 0.980 . ?

loop_
_geom_torsion_atom_site_label_1
_geom_torsion_atom_site_label_2
_geom_torsion_atom_site_label_3
_geom_torsion_atom_site_label_4
_geom_torsion
_geom_torsion_site_symmetry_1
_geom_torsion_site_symmetry_2
_geom_torsion_site_symmetry_3
_geom_torsion_site_symmetry_4
_geom_torsion_publ_flag
C17 Si1 O3 C16 79.4(3) . . . . ?
C18 Si1 O3 C16 -41.6(3) . . . . ?
C19 Si1 O3 C16 -162.5(2) . . . . ?
C8 N1 C1 O1 -170.2(3) . . . . ?
C8 N1 C1 C2 9.9(3) . . . . ?
C10 N1 C1 O1 7.6(4) . . . . ?
C10 N1 C1 C2 -172.4(2) . . . . ?
O1 C1 C2 C3 33.4(4) . . . . ?
O1 C1 C2 C7 158.8(3) . . . . ?
N1 C1 C2 C3 -146.7(2) . . . . ?
N1 C1 C2 C7 -21.3(3) . . . . ?
C1 C2 C3 C4 57.3(3) . . . . ?
C1 C2 C3 C16 -69.5(3) . . . . ?
C7 C2 C3 C4 -61.5(3) . . . . ?
C7 C2 C3 C16 171.6(2) . . . . ?
C2 C3 C4 C5 47.3(3) . . . . ?
C16 C3 C4 C5 174.2(2) . . . . ?
C9 N3 C5 C4 -176.4(3) . . . . ?
C9 N3 C5 C6 2.1(3) . . . . ?
C23 N3 C5 C4 18.7(4) . . . . ?
C23 N3 C5 C6 -162.8(2) . . . . ?
C3 C4 C5 N3 163.4(2) . . . . ?
C3 C4 C5 C6 -14.8(4) . . . . ?
N3 C5 C6 N2 -2.7(3) . . . . ?
N3 C5 C6 C7 172.1(2) . . . . ?
C4 C5 C6 N2 175.8(3) . . . . ?
C4 C5 C6 C7 -9.4(4) . . . . ?
C9 N2 C6 C5 2.2(3) . . . . ?
C9 N2 C6 C7 -172.7(3) . . . . ?
N2 C6 C7 C2 173.5(2) . . . . ?
N2 C6 C7 C8 61.9(3) . . . . ?
C5 C6 C7 C2 -0.7(4) . . . . ?
C5 C6 C7 C8 -112.3(3) . . . . ?
C1 C2 C7 C6 -89.9(2) . . . . ?
C1 C2 C7 C8 24.1(3) . . . . ?
C3 C2 C7 C6 35.1(3) . . . . ?
C3 C2 C7 C8 149.0(2) . . . . ?
C1 N1 C8 O2 -176.7(3) . . . . ?
C1 N1 C8 C7 6.4(3) . . . . ?
C10 N1 C8 O2 5.6(4) . . . . ?
C10 N1 C8 C7 -171.4(2) . . . . ?
C2 C7 C8 O2 164.0(3) . . . . ?
C2 C7 C8 N1 -19.3(3) . . . . ?
C6 C7 C8 O2 -81.2(3) . . . . ?
C6 C7 C8 N1 95.6(2) . . . . ?
C6 N2 C9 N3 -0.8(3) . . . . ?
C5 N3 C9 N2 -0.8(3) . . . . ?
C23 N3 C9 N2 164.2(2) . . . . ?
C1 N1 C10 C11 -118.4(3) . . . . ?
C1 N1 C10 C15 60.3(4) . . . . ?
C8 N1 C10 C11 59.0(4) . . . . ?
C8 N1 C10 C15 -122.3(3) . . . . ?
N1 C10 C11 C12 178.7(3) . . . . ?
C15 C10 C11 C12 0.0(5) . . . . ?
C10 C11 C12 C13 0.1(5) . . . . ?
C11 C12 C13 C14 0.1(5) . . . . ?
C12 C13 C14 C15 -0.4(5) . . . . ?
C13 C14 C15 C10 0.5(5) . . . . ?
N1 C10 C15 C14 -179.0(3) . . . . ?
C11 C10 C15 C14 -0.3(4) . . . . ?
Si1 O3 C16 C3 -155.22(19) . . . . ?
C2 C3 C16 O3 -159.9(2) . . . . ?
C4 C3 C16 O3 73.4(3) . . . . ?
O3 Si1 C19 C20 -175.7(3) . . . . ?
O3 Si1 C19 C21 67.1(3) . . . . ?
O3 Si1 C19 C22 -54.0(3) . . . . ?
C17 Si1 C19 C20 -59.2(4) . . . . ?
C17 Si1 C19 C21 -176.4(3) . . . . ?
C17 Si1 C19 C22 62.5(4) . . . . ?
C18 Si1 C19 C20 65.4(4) . . . . ?
C18 Si1 C19 C21 -51.9(4) . . . . ?
C18 Si1 C19 C22 -173.0(3) . . . . ?
C5 N3 C23 C24 -59.8(3) . . . . ?
C5 N3 C23 C30 179.8(2) . . . . ?
C5 N3 C23 C36 64.6(3) . . . . ?
C9 N3 C23 C24 138.2(3) . . . . ?
C9 N3 C23 C30 17.8(3) . . . . ?
C9 N3 C23 C36 -97.4(3) . . . . ?
N3 C23 C24 C25 140.8(3) . . . . ?
N3 C23 C24 C29 -42.3(3) . . . . ?
C30 C23 C24 C25 -99.7(3) . . . . ?
C30 C23 C24 C29 77.2(3) . . . . ?
C36 C23 C24 C25 20.2(4) . . . . ?
C36 C23 C24 C29 -162.9(2) . . . . ?
C23 C24 C25 C26 174.9(3) . . . . ?
C29 C24 C25 C26 -2.1(5) . . . . ?
C24 C25 C26 C27 0.9(5) . . . . ?
C25 C26 C27 C28 0.5(5) . . . . ?
C26 C27 C28 C29 -0.7(5) . . . . ?
C27 C28 C29 C24 -0.6(5) . . . . ?
C23 C24 C29 C28 -175.2(3) . . . . ?
C25 C24 C29 C28 1.9(4) . . . . ?
N3 C23 C30 C31 106.5(3) . . . . ?
N3 C23 C30 C35 -76.3(3) . . . . ?
C24 C23 C30 C31 -12.0(3) . . . . ?
C24 C23 C30 C35 165.2(2) . . . . ?
C36 C23 C30 C31 -136.8(3) . . . . ?
C36 C23 C30 C35 40.4(3) . . . . ?
C23 C30 C31 C32 177.5(2) . . . . ?
C35 C30 C31 C32 0.3(4) . . . . ?
C30 C31 C32 C33 -1.1(4) . . . . ?
C31 C32 C33 C34 0.9(4) . . . . ?
C32 C33 C34 C35 0.1(4) . . . . ?
C33 C34 C35 C30 -0.9(4) . . . . ?
C23 C30 C35 C34 -176.7(2) . . . . ?
C31 C30 C35 C34 0.7(4) . . . . ?
N3 C23 C36 C37 170.3(3) . . . . ?
N3 C23 C36 C41 -1.4(4) . . . . ?
C24 C23 C36 C37 -69.5(3) . . . . ?
C24 C23 C36 C41 118.8(3) . . . . ?
C30 C23 C36 C37 53.0(3) . . . . ?
C30 C23 C36 C41 -118.7(3) . . . . ?
C23 C36 C37 C38 -173.6(3) . . . . ?
C41 C36 C37 C38 -1.4(4) . . . . ?
C36 C37 C38 C39 0.7(5) . . . . ?
C37 C38 C39 C40 0.0(5) . . . . ?
C38 C39 C40 C41 0.1(5) . . . . ?
C39 C40 C41 C36 -0.8(5) . . . . ?
C23 C36 C41 C40 173.2(3) . . . . ?
C37 C36 C41 C40 1.4(4) . . . . ?
C45 C44 O4 C42 155(4) . . . . ?
C44 O4 C42 C43 44(22) . . . . ?

loop_
_cod_related_entry_id
_cod_related_entry_database
_cod_related_entry_code
1 ChemSpider 30659228
